data_4085142
loop_
_publ_author_name
'Jana, Anukul'
'Huch, Volker'
'Rzepa, Henry S.'
'Scheschkewitz, David'

_publ_section_title
;
 A Molecular Complex with a Formally Neutral Iron Germanide Motif (Fe2Ge2)
;
_journal_issue 11
_journal_name_full Organometallics
_journal_page_first 2130
_journal_paper_doi 10.1021/om501286g
_journal_volume 34
_journal_year 2015
_chemical_formula_moiety 'C30 H40 Fe2 Ge2 N4 O8 S, C7 H8'
_chemical_formula_sum 'C37 H48 Fe2 Ge2 N4 O8 S'
_chemical_formula_weight 965.73
_chemical_name_systematic
; 
 ? 
;
_space_group_IT_number 19
_symmetry_cell_setting orthorhombic
_symmetry_space_group_name_Hall 'P 2ac 2ab'
_symmetry_space_group_name_H-M 'P 21 21 21'
_atom_sites_solution_hydrogens geom
_atom_sites_solution_primary direct
_atom_sites_solution_secondary difmap
_audit_creation_method SHELXL-97
_cell_angle_alpha 90.00
_cell_angle_beta 90.00
_cell_angle_gamma 90.00
_cell_formula_units_Z 4
_cell_length_a 11.0226(2)
_cell_length_b 17.8671(4)
_cell_length_c 21.7025(4)
_cell_measurement_reflns_used 9981
_cell_measurement_temperature 152(2)
_cell_measurement_theta_max 24.45
_cell_measurement_theta_min 2.37
_cell_volume 4274.13(15)
_computing_cell_refinement 'Bruker SAINT'
_computing_data_collection 'Bruker APEX2'
_computing_data_reduction 'Bruker SAINT'
_computing_molecular_graphics 'Bruker SHELXTL'
_computing_publication_material 'Bruker SHELXTL'
_computing_structure_refinement 'SHELXL-97 (Sheldrick, 2008)'
_computing_structure_solution 'SHELXS-97 (Sheldrick, 2008)'
_diffrn_ambient_temperature 152(2)
_diffrn_measured_fraction_theta_full 0.978
_diffrn_measured_fraction_theta_max 0.978
_diffrn_measurement_device_type 'Bruker APEX-II CCD'
_diffrn_measurement_method '\f and \w scans'
_diffrn_radiation_monochromator graphite
_diffrn_radiation_source 'fine-focus sealed tube'
_diffrn_radiation_type MoK\a
_diffrn_radiation_wavelength 0.71073
_diffrn_reflns_av_R_equivalents 0.0520
_diffrn_reflns_av_sigmaI/netI 0.0595
_diffrn_reflns_limit_h_max 13
_diffrn_reflns_limit_h_min -14
_diffrn_reflns_limit_k_max 22
_diffrn_reflns_limit_k_min -19
_diffrn_reflns_limit_l_max 27
_diffrn_reflns_limit_l_min -26
_diffrn_reflns_number 58484
_diffrn_reflns_theta_full 27.18
_diffrn_reflns_theta_max 27.18
_diffrn_reflns_theta_min 1.48
_exptl_absorpt_coefficient_mu 2.159
_exptl_absorpt_correction_T_max 0.8566
_exptl_absorpt_correction_T_min 0.4529
_exptl_absorpt_correction_type multi-scan
_exptl_absorpt_process_details 'SADABS, BrukerAXS 2010'
_exptl_crystal_colour yellow
_exptl_crystal_density_diffrn 1.501
_exptl_crystal_density_method 'not measured'
_exptl_crystal_description block
_exptl_crystal_F_000 1976
_exptl_crystal_size_max 0.44
_exptl_crystal_size_mid 0.18
_exptl_crystal_size_min 0.07
_refine_diff_density_max 1.620
_refine_diff_density_min -0.536
_refine_diff_density_rms 0.096
_refine_ls_abs_structure_details 'Flack H D (1983), Acta Cryst. A39, 876-881'
_refine_ls_abs_structure_Flack 0.163(11)
_refine_ls_extinction_method none
_refine_ls_goodness_of_fit_ref 1.046
_refine_ls_hydrogen_treatment mixed
_refine_ls_matrix_type full
_refine_ls_number_parameters 501
_refine_ls_number_reflns 9253
_refine_ls_number_restraints 0
_refine_ls_restrained_S_all 1.046
_refine_ls_R_factor_all 0.0640
_refine_ls_R_factor_gt 0.0433
_refine_ls_shift/su_max 0.001
_refine_ls_shift/su_mean 0.000
_refine_ls_structure_factor_coef Fsqd
_refine_ls_weighting_details 'calc w=1/[\s^2^(Fo^2^)+(0.0425P)^2^+3.6865P] where P=(Fo^2^+2Fc^2^)/3'
_refine_ls_weighting_scheme calc
_refine_ls_wR_factor_gt 0.0866
_refine_ls_wR_factor_ref 0.0926
_reflns_number_gt 7491
_reflns_number_total 9253
_reflns_threshold_expression >2sigma(I)
_cod_data_source_file om501286g_si_002.cif
_cod_data_source_block Compound_8_sh3458
_cod_depositor_comments
;
The following automatic conversions were performed:

'_symmetry_cell_setting' value 'Orthorhombic' changed to
'orthorhombic' according to
/home/saulius/struct/COD-crude-data--automatic-downloads/rss-feeds/ACS/lib/dictionaries/cif_core.dic
dictionary named 'cif_core.dic' version 2.4.2 from 2011-04-26.

Automatic conversion script
Id: cif_fix_values 2935 2014-11-11 08:27:57Z andrius 

 Adding full bibliography for 4085140--4085142.cif.
;
_cod_original_sg_symbol_H-M P2(1)2(1)2(1)
_cod_database_code 4085142

loop_
_symmetry_equiv_pos_as_xyz
'x, y, z'
'-x+1/2, -y, z+1/2'
'-x, y+1/2, -z+1/2'
'x+1/2, -y+1/2, -z'

loop_
_atom_site_label
_atom_site_type_symbol
_atom_site_fract_x
_atom_site_fract_y
_atom_site_fract_z
_atom_site_U_iso_or_equiv
_atom_site_adp_type
_atom_site_occupancy
_atom_site_symmetry_multiplicity
_atom_site_calc_flag
_atom_site_refinement_flags
Ge1 Ge 0.50137(4) 0.76808(3) 0.247505(19) 0.01819(10) Uani 1 1 d .
Ge2 Ge 0.30970(4) 0.70962(3) 0.27287(2) 0.01922(11) Uani 1 1 d .
Fe1 Fe 0.57840(6) 0.84057(4) 0.16555(3) 0.02092(15) Uani 1 1 d .
Fe2 Fe 0.22593(6) 0.62667(4) 0.34602(3) 0.02862(18) Uani 1 1 d .
S S 0.36040(10) 0.82761(7) 0.30642(5) 0.0223(3) Uani 1 1 d .
N1 N 0.6733(3) 0.6520(2) 0.29188(15) 0.0216(9) Uani 1 1 d .
N2 N 0.6596(3) 0.7377(2) 0.36198(15) 0.0188(8) Uani 1 1 d .
N3 N 0.1016(3) 0.7753(2) 0.19897(16) 0.0230(9) Uani 1 1 d .
N4 N 0.2104(3) 0.7018(2) 0.14228(16) 0.0270(9) Uani 1 1 d .
O1 O 0.7021(4) 0.9221(2) 0.26444(17) 0.0470(10) Uani 1 1 d .
O2 O 0.6826(4) 0.7113(2) 0.10170(16) 0.0507(11) Uani 1 1 d .
O3 O 0.3240(3) 0.8792(2) 0.14245(16) 0.0401(10) Uani 1 1 d .
O4 O 0.6669(3) 0.9339(2) 0.06502(16) 0.0399(10) Uani 1 1 d .
O5 O 0.1269(4) 0.7596(3) 0.40643(17) 0.0519(11) Uani 1 1 d .
O6 O 0.4715(3) 0.5838(3) 0.38518(19) 0.0539(12) Uani 1 1 d .
O7 O 0.0890(4) 0.5631(2) 0.2428(2) 0.0520(11) Uani 1 1 d .
O8 O 0.1045(4) 0.5306(3) 0.4355(2) 0.0771(18) Uani 1 1 d .
C1 C 0.6213(4) 0.7183(3) 0.30580(19) 0.0195(10) Uani 1 1 d .
C2 C 0.7443(4) 0.6289(3) 0.3416(2) 0.0268(11) Uani 1 1 d .
C3 C 0.7358(4) 0.6825(3) 0.3853(2) 0.0217(11) Uani 1 1 d .
C4 C 0.6554(4) 0.6108(3) 0.2330(2) 0.0253(11) Uani 1 1 d .
H4 H 0.6091 0.6457 0.2057 0.030 Uiso 1 1 calc R
C5 C 0.7719(5) 0.5955(3) 0.2000(2) 0.0382(14) Uani 1 1 d .
H5A H 0.8233 0.6402 0.2013 0.057 Uiso 1 1 calc R
H5B H 0.7546 0.5824 0.1570 0.057 Uiso 1 1 calc R
H5C H 0.8140 0.5537 0.2200 0.057 Uiso 1 1 calc R
C6 C 0.5756(5) 0.5425(3) 0.2404(3) 0.0444(14) Uani 1 1 d .
H6A H 0.6130 0.5080 0.2699 0.067 Uiso 1 1 calc R
H6B H 0.5664 0.5176 0.2005 0.067 Uiso 1 1 calc R
H6C H 0.4957 0.5579 0.2557 0.067 Uiso 1 1 calc R
C7 C 0.8139(5) 0.5575(3) 0.3445(3) 0.0379(13) Uani 1 1 d .
H7A H 0.8551 0.5539 0.3844 0.057 Uiso 1 1 calc R
H7B H 0.8741 0.5566 0.3113 0.057 Uiso 1 1 calc R
H7C H 0.7581 0.5152 0.3397 0.057 Uiso 1 1 calc R
C8 C 0.7975(5) 0.6847(3) 0.4456(2) 0.0386(13) Uani 1 1 d .
H8A H 0.8211 0.6339 0.4577 0.058 Uiso 1 1 calc R
H8B H 0.7424 0.7056 0.4766 0.058 Uiso 1 1 calc R
H8C H 0.8701 0.7162 0.4427 0.058 Uiso 1 1 calc R
C9 C 0.6187(4) 0.8066(3) 0.3949(2) 0.0227(11) Uani 1 1 d .
H9 H 0.5727 0.8371 0.3641 0.027 Uiso 1 1 calc R
C10 C 0.7237(5) 0.8550(3) 0.4165(2) 0.0368(13) Uani 1 1 d .
H10A H 0.7653 0.8301 0.4508 0.055 Uiso 1 1 calc R
H10B H 0.6927 0.9036 0.4303 0.055 Uiso 1 1 calc R
H10C H 0.7808 0.8624 0.3825 0.055 Uiso 1 1 calc R
C11 C 0.5296(4) 0.7864(3) 0.4450(2) 0.0336(12) Uani 1 1 d .
H11A H 0.4580 0.7628 0.4266 0.050 Uiso 1 1 calc R
H11B H 0.5051 0.8318 0.4671 0.050 Uiso 1 1 calc R
H11C H 0.5679 0.7514 0.4739 0.050 Uiso 1 1 calc R
C12 C 0.6551(4) 0.8900(3) 0.2260(2) 0.0254(11) Uani 1 1 d .
C13 C 0.6437(5) 0.7609(3) 0.1295(2) 0.0301(12) Uani 1 1 d .
C14 C 0.4255(5) 0.8636(3) 0.1519(2) 0.0273(11) Uani 1 1 d .
C15 C 0.6330(5) 0.8990(3) 0.1053(2) 0.0276(11) Uani 1 1 d .
C16 C 0.2025(4) 0.7313(3) 0.19973(19) 0.0207(10) Uani 1 1 d .
C17 C 0.0494(4) 0.7748(3) 0.1411(2) 0.0305(12) Uani 1 1 d .
C18 C 0.1173(4) 0.7284(3) 0.1058(2) 0.0320(12) Uani 1 1 d .
C19 C 0.0553(4) 0.8126(3) 0.2550(2) 0.0249(10) Uani 1 1 d .
H19 H 0.1173 0.8041 0.2879 0.030 Uiso 1 1 calc R
C20 C -0.0606(4) 0.7754(3) 0.2772(2) 0.0367(13) Uani 1 1 d .
H20A H -0.1239 0.7812 0.2459 0.055 Uiso 1 1 calc R
H20B H -0.0871 0.7989 0.3157 0.055 Uiso 1 1 calc R
H20C H -0.0455 0.7220 0.2843 0.055 Uiso 1 1 calc R
C21 C 0.0435(5) 0.8957(3) 0.2480(3) 0.0440(14) Uani 1 1 d .
H21A H 0.1204 0.9164 0.2330 0.066 Uiso 1 1 calc R
H21B H 0.0235 0.9181 0.2879 0.066 Uiso 1 1 calc R
H21C H -0.0211 0.9070 0.2183 0.066 Uiso 1 1 calc R
C22 C -0.0553(5) 0.8209(4) 0.1221(3) 0.0530(18) Uani 1 1 d .
H22A H -0.0299 0.8732 0.1179 0.080 Uiso 1 1 calc R
H22B H -0.1194 0.8173 0.1532 0.080 Uiso 1 1 calc R
H22C H -0.0862 0.8028 0.0825 0.080 Uiso 1 1 calc R
C23 C 0.0943(6) 0.7060(5) 0.0405(2) 0.063(2) Uani 1 1 d .
H23A H 0.0080 0.7124 0.0310 0.094 Uiso 1 1 calc R
H23B H 0.1169 0.6534 0.0348 0.094 Uiso 1 1 calc R
H23C H 0.1428 0.7374 0.0129 0.094 Uiso 1 1 calc R
C24 C 0.3116(5) 0.6522(3) 0.1229(2) 0.0376(13) Uani 1 1 d .
H24 H 0.3717 0.6527 0.1574 0.045 Uiso 1 1 calc R
C25 C 0.2723(7) 0.5722(4) 0.1152(3) 0.0599(19) Uani 1 1 d .
H25A H 0.2232 0.5571 0.1507 0.090 Uiso 1 1 calc R
H25B H 0.3441 0.5400 0.1123 0.090 Uiso 1 1 calc R
H25C H 0.2241 0.5674 0.0775 0.090 Uiso 1 1 calc R
C26 C 0.3771(6) 0.6825(4) 0.0670(3) 0.0552(19) Uani 1 1 d .
H26A H 0.3278 0.6736 0.0301 0.083 Uiso 1 1 calc R
H26B H 0.4554 0.6571 0.0626 0.083 Uiso 1 1 calc R
H26C H 0.3904 0.7364 0.0720 0.083 Uiso 1 1 calc R
C27 C 0.1670(5) 0.7080(4) 0.3826(2) 0.0350(13) Uani 1 1 d .
C28 C 0.3769(5) 0.6008(3) 0.3684(2) 0.0351(13) Uani 1 1 d .
C29 C 0.1466(5) 0.5868(3) 0.2835(3) 0.0363(13) Uani 1 1 d .
C30 C 0.1543(5) 0.5676(4) 0.4003(3) 0.0440(15) Uani 1 1 d .
C31 C 0.3605(5) 0.0226(4) 0.9589(3) 0.0463(15) Uani 1 1 d .
C32 C 0.2648(6) 0.0518(3) 0.9259(2) 0.0421(15) Uani 1 1 d .
H32 H 0.2792 0.0903 0.8966 0.050 Uiso 1 1 calc R
C33 C 0.1487(6) 0.0259(4) 0.9349(3) 0.0477(16) Uani 1 1 d .
H33 H 0.0840 0.0466 0.9116 0.057 Uiso 1 1 calc R
C34 C 0.1252(6) -0.0279(4) 0.9760(3) 0.0531(18) Uani 1 1 d .
H34 H 0.0440 -0.0443 0.9819 0.064 Uiso 1 1 calc R
C35 C 0.2169(7) -0.0597(4) 1.0097(3) 0.0573(18) Uani 1 1 d .
H35 H 0.2000 -0.0984 1.0385 0.069 Uiso 1 1 calc R
C36 C 0.3344(6) -0.0345(4) 1.0012(3) 0.062(2) Uani 1 1 d .
H36 H 0.3984 -0.0563 1.0244 0.074 Uiso 1 1 calc R
C37 C 0.4862(6) 0.0516(5) 0.9501(3) 0.077(2) Uani 1 1 d .
H37A H 0.5098 0.0460 0.9068 0.116 Uiso 1 1 calc R
H37B H 0.5424 0.0232 0.9762 0.116 Uiso 1 1 calc R
H37C H 0.4891 0.1046 0.9615 0.116 Uiso 1 1 calc R

loop_
_atom_site_aniso_label
_atom_site_aniso_U_11
_atom_site_aniso_U_22
_atom_site_aniso_U_33
_atom_site_aniso_U_23
_atom_site_aniso_U_13
_atom_site_aniso_U_12
Ge1 0.0209(2) 0.0167(2) 0.01698(19) 0.00114(18) 0.00006(19) 0.00165(19)
Ge2 0.0216(2) 0.0169(3) 0.0192(2) 0.00190(19) 0.00080(18) 0.0008(2)
Fe1 0.0249(3) 0.0191(4) 0.0188(3) 0.0019(3) 0.0015(3) 0.0016(3)
Fe2 0.0286(4) 0.0248(5) 0.0325(4) 0.0110(3) 0.0057(3) 0.0003(3)
S 0.0248(6) 0.0208(7) 0.0214(5) -0.0050(5) 0.0016(5) 0.0018(5)
N1 0.025(2) 0.019(2) 0.0205(18) 0.0028(15) -0.0032(15) 0.0018(16)
N2 0.021(2) 0.018(2) 0.0173(17) 0.0010(15) 0.0004(14) -0.0030(15)
N3 0.020(2) 0.025(3) 0.0239(18) 0.0036(17) 0.0008(15) 0.0022(16)
N4 0.025(2) 0.031(3) 0.0248(19) -0.0051(18) 0.0036(16) 0.0073(18)
O1 0.060(3) 0.041(3) 0.040(2) -0.0009(18) -0.013(2) -0.015(2)
O2 0.076(3) 0.041(3) 0.035(2) -0.003(2) 0.014(2) 0.025(2)
O3 0.038(2) 0.046(3) 0.036(2) 0.0188(18) -0.0004(17) 0.0047(19)
O4 0.056(3) 0.034(3) 0.0298(19) 0.0045(17) 0.0116(18) -0.0100(18)
O5 0.082(3) 0.040(3) 0.033(2) -0.0020(19) 0.021(2) 0.013(2)
O6 0.030(2) 0.068(3) 0.064(3) 0.035(2) -0.0063(19) -0.005(2)
O7 0.049(3) 0.045(3) 0.062(3) -0.010(2) 0.003(2) -0.015(2)
O8 0.050(3) 0.076(4) 0.105(4) 0.061(3) 0.030(3) 0.007(2)
C1 0.021(2) 0.015(3) 0.022(2) 0.0038(19) -0.0014(17) 0.0035(19)
C2 0.029(3) 0.022(3) 0.030(3) 0.006(2) -0.001(2) 0.002(2)
C3 0.020(2) 0.025(3) 0.020(2) 0.0046(19) -0.0015(18) 0.0013(19)
C4 0.033(3) 0.020(3) 0.023(2) -0.0039(19) -0.0030(19) 0.0045(19)
C5 0.037(3) 0.040(4) 0.038(3) -0.013(3) 0.001(2) 0.014(3)
C6 0.059(4) 0.022(3) 0.052(4) -0.007(3) -0.003(3) -0.008(3)
C7 0.033(3) 0.030(3) 0.051(3) 0.011(3) -0.007(3) 0.008(2)
C8 0.036(3) 0.048(4) 0.032(3) 0.005(2) -0.009(2) 0.005(2)
C9 0.026(2) 0.021(3) 0.021(2) -0.0008(19) -0.0028(18) 0.003(2)
C10 0.043(3) 0.031(4) 0.037(3) -0.012(2) -0.004(2) 0.000(2)
C11 0.033(3) 0.045(4) 0.023(2) 0.003(2) 0.0066(19) 0.006(2)
C12 0.031(3) 0.019(3) 0.026(2) 0.002(2) -0.001(2) -0.0041(19)
C13 0.037(3) 0.027(3) 0.026(2) 0.005(2) 0.008(2) -0.001(2)
C14 0.040(3) 0.019(3) 0.022(2) 0.005(2) 0.005(2) 0.000(2)
C15 0.030(3) 0.024(3) 0.029(3) -0.006(2) 0.002(2) -0.004(2)
C16 0.025(2) 0.015(3) 0.022(2) -0.0007(18) 0.0040(18) -0.003(2)
C17 0.026(2) 0.034(4) 0.031(3) 0.012(2) -0.0003(19) 0.003(2)
C18 0.032(3) 0.040(4) 0.025(2) 0.002(2) -0.001(2) -0.001(2)
C19 0.025(2) 0.026(3) 0.024(2) -0.001(2) 0.0049(19) 0.0069(19)
C20 0.022(3) 0.047(4) 0.041(3) 0.002(3) 0.011(2) 0.002(2)
C21 0.045(3) 0.027(3) 0.059(3) -0.003(3) 0.002(3) 0.008(2)
C22 0.042(3) 0.072(5) 0.045(3) 0.006(3) -0.013(3) 0.024(3)
C23 0.060(4) 0.100(6) 0.029(3) -0.013(3) -0.016(3) 0.028(4)
C24 0.036(3) 0.039(4) 0.038(3) -0.019(2) -0.005(2) 0.013(3)
C25 0.089(5) 0.039(5) 0.052(4) -0.006(3) 0.011(4) 0.013(4)
C26 0.052(4) 0.065(5) 0.049(4) -0.022(3) 0.018(3) -0.005(3)
C27 0.043(3) 0.039(4) 0.023(2) 0.011(2) 0.008(2) 0.002(3)
C28 0.036(3) 0.031(4) 0.038(3) 0.020(2) 0.001(2) -0.007(3)
C29 0.033(3) 0.025(3) 0.051(4) 0.003(3) 0.015(3) -0.003(2)
C30 0.032(3) 0.036(4) 0.064(4) 0.020(3) 0.008(3) 0.003(3)
C31 0.045(3) 0.051(4) 0.043(3) 0.005(3) 0.001(3) 0.007(3)
C32 0.063(4) 0.033(4) 0.030(3) 0.002(2) -0.007(3) 0.016(3)
C33 0.051(4) 0.045(4) 0.047(4) -0.020(3) -0.013(3) 0.013(3)
C34 0.046(4) 0.068(6) 0.045(4) -0.032(4) 0.002(3) -0.010(3)
C35 0.069(5) 0.061(5) 0.042(3) 0.004(3) -0.009(3) -0.009(4)
C36 0.056(5) 0.075(6) 0.055(4) 0.028(4) -0.019(3) -0.001(4)
C37 0.055(5) 0.095(7) 0.082(5) 0.027(5) -0.002(4) 0.003(4)

loop_
_atom_type_symbol
_atom_type_description
_atom_type_scat_dispersion_real
_atom_type_scat_dispersion_imag
_atom_type_scat_source
C C 0.0033 0.0016 'International Tables Vol C Tables 4.2.6.8 and 6.1.1.4'
H H 0.0000 0.0000 'International Tables Vol C Tables 4.2.6.8 and 6.1.1.4'
N N 0.0061 0.0033 'International Tables Vol C Tables 4.2.6.8 and 6.1.1.4'
O O 0.0106 0.0060 'International Tables Vol C Tables 4.2.6.8 and 6.1.1.4'
S S 0.1246 0.1234 'International Tables Vol C Tables 4.2.6.8 and 6.1.1.4'
Fe Fe 0.3463 0.8444 'International Tables Vol C Tables 4.2.6.8 and 6.1.1.4'
Ge Ge 0.1547 1.8001 'International Tables Vol C Tables 4.2.6.8 and 6.1.1.4'

loop_
_geom_angle_atom_site_label_1
_geom_angle_atom_site_label_2
_geom_angle_atom_site_label_3
_geom_angle
C1 Ge1 S 107.37(12)
C1 Ge1 Fe1 118.38(12)
S Ge1 Fe1 114.38(4)
C1 Ge1 Ge2 103.70(13)
S Ge1 Ge2 58.53(3)
Fe1 Ge1 Ge2 136.29(3)
C16 Ge2 S 102.45(14)
C16 Ge2 Fe2 114.90(13)
S Ge2 Fe2 117.25(4)
C16 Ge2 Ge1 104.45(12)
S Ge2 Ge1 57.60(3)
Fe2 Ge2 Ge1 139.96(3)
C14 Fe1 C15 93.6(2)
C14 Fe1 C13 120.1(2)
C15 Fe1 C13 90.5(2)
C14 Fe1 C12 117.4(2)
C15 Fe1 C12 95.1(2)
C13 Fe1 C12 121.7(2)
C14 Fe1 Ge1 84.91(15)
C15 Fe1 Ge1 177.27(17)
C13 Fe1 Ge1 92.18(16)
C12 Fe1 Ge1 83.59(15)
C29 Fe2 C30 92.9(3)
C29 Fe2 C27 119.5(2)
C30 Fe2 C27 91.6(3)
C29 Fe2 C28 124.3(3)
C30 Fe2 C28 94.6(2)
C27 Fe2 C28 115.3(3)
C29 Fe2 Ge2 85.99(17)
C30 Fe2 Ge2 176.37(19)
C27 Fe2 Ge2 86.01(16)
C28 Fe2 Ge2 88.90(16)
Ge1 S Ge2 63.87(4)
C1 N1 C2 108.9(4)
C1 N1 C4 124.7(3)
C2 N1 C4 126.4(4)
C1 N2 C3 109.8(4)
C1 N2 C9 123.7(4)
C3 N2 C9 126.4(4)
C16 N3 C17 110.3(4)
C16 N3 C19 122.2(3)
C17 N3 C19 127.4(4)
C16 N4 C18 110.2(4)
C16 N4 C24 122.7(4)
C18 N4 C24 127.0(4)
N2 C1 N1 107.3(4)
N2 C1 Ge1 131.2(3)
N1 C1 Ge1 121.4(3)
C3 C2 N1 107.2(4)
C3 C2 C7 127.7(5)
N1 C2 C7 125.1(5)
C2 C3 N2 106.8(4)
C2 C3 C8 127.6(5)
N2 C3 C8 125.6(4)
N1 C4 C5 112.8(4)
N1 C4 C6 112.6(4)
C5 C4 C6 113.7(4)
N1 C4 H4 105.6
C5 C4 H4 105.6
C6 C4 H4 105.6
C4 C5 H5A 109.5
C4 C5 H5B 109.5
H5A C5 H5B 109.5
C4 C5 H5C 109.5
H5A C5 H5C 109.5
H5B C5 H5C 109.5
C4 C6 H6A 109.5
C4 C6 H6B 109.5
H6A C6 H6B 109.5
C4 C6 H6C 109.5
H6A C6 H6C 109.5
H6B C6 H6C 109.5
C2 C7 H7A 109.5
C2 C7 H7B 109.5
H7A C7 H7B 109.5
C2 C7 H7C 109.5
H7A C7 H7C 109.5
H7B C7 H7C 109.5
C3 C8 H8A 109.5
C3 C8 H8B 109.5
H8A C8 H8B 109.5
C3 C8 H8C 109.5
H8A C8 H8C 109.5
H8B C8 H8C 109.5
N2 C9 C11 110.1(4)
N2 C9 C10 112.7(4)
C11 C9 C10 114.1(4)
N2 C9 H9 106.4
C11 C9 H9 106.4
C10 C9 H9 106.4
C9 C10 H10A 109.5
C9 C10 H10B 109.5
H10A C10 H10B 109.5
C9 C10 H10C 109.5
H10A C10 H10C 109.5
H10B C10 H10C 109.5
C9 C11 H11A 109.5
C9 C11 H11B 109.5
H11A C11 H11B 109.5
C9 C11 H11C 109.5
H11A C11 H11C 109.5
H11B C11 H11C 109.5
O1 C12 Fe1 178.8(5)
O2 C13 Fe1 174.6(5)
O3 C14 Fe1 179.6(5)
O4 C15 Fe1 177.0(5)
N4 C16 N3 105.4(4)
N4 C16 Ge2 127.7(3)
N3 C16 Ge2 126.8(3)
C18 C17 N3 106.7(4)
C18 C17 C22 127.9(5)
N3 C17 C22 125.2(5)
C17 C18 N4 107.3(4)
C17 C18 C23 127.4(5)
N4 C18 C23 125.3(5)
N3 C19 C21 113.1(4)
N3 C19 C20 110.7(4)
C21 C19 C20 113.2(4)
N3 C19 H19 106.4
C21 C19 H19 106.4
C20 C19 H19 106.4
C19 C20 H20A 109.5
C19 C20 H20B 109.5
H20A C20 H20B 109.5
C19 C20 H20C 109.5
H20A C20 H20C 109.5
H20B C20 H20C 109.5
C19 C21 H21A 109.5
C19 C21 H21B 109.5
H21A C21 H21B 109.5
C19 C21 H21C 109.5
H21A C21 H21C 109.5
H21B C21 H21C 109.5
C17 C22 H22A 109.5
C17 C22 H22B 109.5
H22A C22 H22B 109.5
C17 C22 H22C 109.5
H22A C22 H22C 109.5
H22B C22 H22C 109.5
C18 C23 H23A 109.5
C18 C23 H23B 109.5
H23A C23 H23B 109.5
C18 C23 H23C 109.5
H23A C23 H23C 109.5
H23B C23 H23C 109.5
N4 C24 C25 112.5(5)
N4 C24 C26 111.9(5)
C25 C24 C26 112.8(5)
N4 C24 H24 106.4
C25 C24 H24 106.4
C26 C24 H24 106.4
C24 C25 H25A 109.5
C24 C25 H25B 109.5
H25A C25 H25B 109.5
C24 C25 H25C 109.5
H25A C25 H25C 109.5
H25B C25 H25C 109.5
C24 C26 H26A 109.5
C24 C26 H26B 109.5
H26A C26 H26B 109.5
C24 C26 H26C 109.5
H26A C26 H26C 109.5
H26B C26 H26C 109.5
O5 C27 Fe2 178.6(5)
O6 C28 Fe2 177.1(5)
O7 C29 Fe2 176.3(5)
O8 C30 Fe2 177.7(5)
C32 C31 C36 117.3(6)
C32 C31 C37 120.9(6)
C36 C31 C37 121.8(6)
C31 C32 C33 120.8(6)
C31 C32 H32 119.6
C33 C32 H32 119.6
C34 C33 C32 121.1(6)
C34 C33 H33 119.4
C32 C33 H33 119.4
C33 C34 C35 120.8(6)
C33 C34 H34 119.6
C35 C34 H34 119.6
C34 C35 C36 118.9(6)
C34 C35 H35 120.5
C36 C35 H35 120.5
C35 C36 C31 121.1(6)
C35 C36 H36 119.5
C31 C36 H36 119.5
C31 C37 H37A 109.5
C31 C37 H37B 109.5
H37A C37 H37B 109.5
C31 C37 H37C 109.5
H37A C37 H37C 109.5
H37B C37 H37C 109.5

loop_
_geom_bond_atom_site_label_1
_geom_bond_atom_site_label_2
_geom_bond_distance
Ge1 C1 2.034(4)
Ge1 S 2.2760(12)
Ge1 Fe1 2.3583(8)
Ge1 Ge2 2.4203(6)
Ge2 C16 2.016(4)
Ge2 S 2.2992(13)
Ge2 Fe2 2.3601(8)
Fe1 C14 1.760(5)
Fe1 C15 1.778(5)
Fe1 C13 1.778(6)
Fe1 C12 1.793(5)
Fe2 C29 1.764(6)
Fe2 C30 1.768(6)
Fe2 C27 1.779(6)
Fe2 C28 1.794(6)
N1 C1 1.351(6)
N1 C2 1.395(6)
N1 C4 1.487(6)
N2 C1 1.336(5)
N2 C3 1.392(6)
N2 C9 1.492(6)
N3 C16 1.362(6)
N3 C17 1.381(6)
N3 C19 1.478(6)
N4 C16 1.357(5)
N4 C18 1.380(6)
N4 C24 1.485(6)
O1 C12 1.138(6)
O2 C13 1.154(6)
O3 C14 1.171(6)
O4 C15 1.138(6)
O5 C27 1.146(7)
O6 C28 1.145(6)
O7 C29 1.168(7)
O8 C30 1.149(7)
C2 C3 1.352(7)
C2 C7 1.489(7)
C3 C8 1.476(6)
C4 C5 1.496(6)
C4 C6 1.513(7)
C4 H4 1.0000
C5 H5A 0.9800
C5 H5B 0.9800
C5 H5C 0.9800
C6 H6A 0.9800
C6 H6B 0.9800
C6 H6C 0.9800
C7 H7A 0.9800
C7 H7B 0.9800
C7 H7C 0.9800
C8 H8A 0.9800
C8 H8B 0.9800
C8 H8C 0.9800
C9 C11 1.509(6)
C9 C10 1.519(7)
C9 H9 1.0000
C10 H10A 0.9800
C10 H10B 0.9800
C10 H10C 0.9800
C11 H11A 0.9800
C11 H11B 0.9800
C11 H11C 0.9800
C17 C18 1.355(8)
C17 C22 1.477(7)
C18 C23 1.494(7)
C19 C21 1.499(7)
C19 C20 1.518(6)
C19 H19 1.0000
C20 H20A 0.9800
C20 H20B 0.9800
C20 H20C 0.9800
C21 H21A 0.9800
C21 H21B 0.9800
C21 H21C 0.9800
C22 H22A 0.9800
C22 H22B 0.9800
C22 H22C 0.9800
C23 H23A 0.9800
C23 H23B 0.9800
C23 H23C 0.9800
C24 C25 1.502(9)
C24 C26 1.512(8)
C24 H24 1.0000
C25 H25A 0.9800
C25 H25B 0.9800
C25 H25C 0.9800
C26 H26A 0.9800
C26 H26B 0.9800
C26 H26C 0.9800
C31 C32 1.377(8)
C31 C36 1.402(9)
C31 C37 1.492(9)
C32 C33 1.375(9)
C32 H32 0.9500
C33 C34 1.335(9)
C33 H33 0.9500
C34 C35 1.371(9)
C34 H34 0.9500
C35 C36 1.384(9)
C35 H35 0.9500
C36 H36 0.9500
C37 H37A 0.9800
C37 H37B 0.9800
C37 H37C 0.9800
